data_2007725
loop_
_publ_author_name
'Sarkar, Abhijit'
'Komatsu, Kyoji'
'Okada, Shuji'
'Matsuda, Hiro'
'Nakanishi, Hachiro'

_publ_section_title
;
 1,8-Bis(2-thienyl)-1,3,5,7-octatetrayne
;
_journal_issue 10
_journal_name_full 'Acta Crystallographica Section C'
_journal_page_first 1519
_journal_page_last 1521
_journal_paper_doi 10.1107/S0108270198005605
_journal_volume 54
_journal_year 1998
_chemical_formula_moiety 'C16 H6 S2'
_chemical_formula_sum 'C16 H6 S2'
_chemical_formula_weight 262.00
_space_group_IT_number 14
_symmetry_cell_setting monoclinic
_symmetry_space_group_name_Hall '-P 2yn'
_symmetry_space_group_name_H-M 'P 1 21/n 1'
_atom_type_scat_source 'International Tables (1974)'
_cell_angle_alpha 90.00
_cell_angle_beta 99.260(10)
_cell_angle_gamma 90.00
_cell_formula_units_Z 2
_cell_length_a 10.005(2)
_cell_length_b 16.556(2)
_cell_length_c 3.9270(10)
_cell_measurement_reflns_used 22
_cell_measurement_temperature 293
_cell_measurement_theta_max 17.5
_cell_measurement_theta_min 1.0
_cell_volume 642.0(2)
_computing_cell_refinement Crystan-GM
_computing_data_collection 'Crystan-GM (Mackay et al., 1994)'
_computing_data_reduction Crystan-GM
_computing_molecular_graphics Crystan-GM
_computing_publication_material Crystan-GM
_computing_structure_refinement SIR
_computing_structure_solution 'SIR (Altomare et al., 1994)'
_diffrn_measurement_device 'MacScience MXC18'
_diffrn_measurement_method \q/2\q
_diffrn_radiation_type ' Mo K\a '
_diffrn_radiation_wavelength 0.71073
_diffrn_reflns_av_R_equivalents 0.028
_diffrn_reflns_limit_h_max 12
_diffrn_reflns_limit_h_min -12
_diffrn_reflns_limit_k_max 21
_diffrn_reflns_limit_k_min 0
_diffrn_reflns_limit_l_max 5
_diffrn_reflns_limit_l_min 0
_diffrn_reflns_number 1793
_diffrn_reflns_theta_max 26.43
_diffrn_standards_decay_% 0.6
_diffrn_standards_interval_count 205
_diffrn_standards_number 3
_exptl_absorpt_coefficient_mu 0.39
_exptl_absorpt_correction_T_max 0.996
_exptl_absorpt_correction_T_min 0.957
_exptl_absorpt_correction_type DIFABS
_exptl_crystal_colour yellow
_exptl_crystal_density_diffrn 1.355
_exptl_crystal_density_method 'not measured'
_exptl_crystal_description plate
_exptl_crystal_size_max 0.35
_exptl_crystal_size_mid 0.30
_exptl_crystal_size_min 0.01
_refine_diff_density_max 0.41
_refine_diff_density_min -0.45
_refine_ls_extinction_method none
_refine_ls_goodness_of_fit_obs 1.805
_refine_ls_hydrogen_treatment noref
_refine_ls_number_parameters 84
_refine_ls_number_reflns 1293
_refine_ls_R_factor_obs 0.074
_refine_ls_shift/esd_max 0.083
_refine_ls_structure_factor_coef F
_refine_ls_weighting_details 'w = 1/[\s^2^(F)]'
_refine_ls_weighting_scheme calc
_refine_ls_wR_factor_obs 0.056
_reflns_number_observed 1293
_reflns_number_total 1293
_reflns_observed_criterion refl_observed_if_F_>_1.00_sigma(F)
_cod_data_source_file fr1072.cif
_cod_data_source_block fr1072
_cod_depositor_comments
;
 Marking atoms 'S1', 'C4', 'H4' and 'C1', 'S4' as belonging to disorder
 groups '1' and '2' respectively after consulting the original publication.
 The occupancy of the hydrogen atom 'H4' was changed from '1' to '0.874' to
 match the occupancy of the atom 'C4' that it is attached to. Atom 'C1' was
 marked as having one attached hydrogen atom.

 Antanas Vaitkus,
 2017-09-06

The following automatic conversions were performed:
'_symmetry_cell_setting' value 'Monoclinic' changed to 'monoclinic'
according to '/home/saulius/struct/CIF-dictionaries/cif_core.dic'
dictionary named 'cif_core.dic' version 2.4.1 from 2010-06-29.

Automatic conversion script
Id: cif_fix_enum 1527 2010-12-29 10:47:43Z saulius 

The following automatic conversions were performed:

'_atom_site_thermal_displace_type' tag value 'Uij' was replaced with
'Uani' value 11 times.

Automatic conversion script
Id: cif_fix_values 1646 2011-03-28 12:23:43Z adriana 

The following automatic conversions were performed:

'_symmetry_cell_setting' value 'Monoclinic' changed to 'monoclinic'
according to /home/saulius/struct/CIF-dictionaries/cif_core.dic
dictionary named 'cif_core.dic' version 2.4.1 from 2010-06-29.

Automatic conversion script
Id: cif_fix_values 1715 2011-07-08 13:25:40Z adriana 

The following automatic conversions were performed:

'_refine_ls_weighting_scheme' value 'w = 1/[\s^2^(F)]' was changed to
'calc'. New tag '_refine_ls_weighting_details' was created. The value
of the new tag was set to 'w = 1/[\s^2^(F)]'.

Automatic conversion script
Id: cif_fix_values 3143 2015-03-26 13:38:13Z robertas 
;
_cod_original_sg_symbol_H-M 'P 21/n'
_cod_database_code 2007725

loop_
_symmetry_equiv_pos_as_xyz
x,y,z
-x,-y,-z
1/2+x,1/2-y,1/2+z
-1/2-x,-1/2+y,-1/2-z

loop_
_atom_site_aniso_label
_atom_site_aniso_U_11
_atom_site_aniso_U_22
_atom_site_aniso_U_33
_atom_site_aniso_U_12
_atom_site_aniso_U_13
_atom_site_aniso_U_23
S1 0.0697(3) 0.0624(3) 0.0707(3) -0.0045(3) 0.0123(2) -0.0082(2)
C2 0.0633(9) 0.0823(2) 0.0568(2) 0.0141(9) 0.0009(7) -0.0067(8)
C3 0.0511(9) 0.0961(2) 0.0615(2) 0.0184(9) 0.0053(8) -0.0091(8)
C4 0.0711(8) 0.1012(2) 0.0785(9) 0.0045(7) 0.0189(7) 0.0032(7)
C5 0.0520(8) 0.0569(8) 0.0455(9) 0.0003(7) 0.0083(7) -0.0072(6)
C6 0.0590(9) 0.0567(8) 0.0520(9) -0.0005(7) 0.0084(7) -0.0018(7)
C7 0.0550(9) 0.0636(9) 0.0604(2) -0.0022(8) 0.0121(8) -0.0032(7)
C8 0.0579(9) 0.0625(9) 0.0654(2) -0.0002(8) 0.0098(8) -0.0008(7)
C9 0.0583(9) 0.0667(2) 0.0641(2) -0.0004(8) 0.0092(8) -0.0022(7)
S4 0.0711(8) 0.1012(2) 0.0785(9) 0.0045(7) 0.0189(7) 0.0032(7)
C1 0.0697(3) 0.0624(3) 0.0707(3) -0.0045(3) 0.0123(2) -0.0082(2)

loop_
_atom_site_label
_atom_site_fract_x
_atom_site_fract_y
_atom_site_fract_z
_atom_site_U_iso_or_equiv
_atom_site_thermal_displace_type
_atom_site_occupancy
_atom_site_disorder_group
_atom_site_attached_hydrogens
S1 0.54750(4) 0.24220(2) 0.8147(1) 0.0682(3) Uani 0.874 1 0
C2 0.7080(1) 0.23220(9) 0.7319(4) 0.06800(10) Uani 1.000 . 0
C3 0.7352(1) 0.15510(10) 0.6484(4) 0.07000(10) Uani 1.000 . 0
C4 0.6237(1) 0.09620(7) 0.6533(3) 0.0839(8) Uani 0.874 1 0
C5 0.5111(1) 0.14230(7) 0.7456(3) 0.0519(7) Uani 1.000 . 0
C6 0.3840(1) 0.11030(7) 0.7926(4) 0.0564(8) Uani 1.000 . 0
C7 0.2789(1) 0.08220(8) 0.8378(4) 0.0600(9) Uani 1.000 . 0
C8 0.1600(1) 0.04850(8) 0.8991(4) 0.0625(9) Uani 1.000 . 0
C9 0.0580(1) 0.01790(8) 0.9639(4) 0.0636(9) Uani 1.000 . 0
S4 0.6237(1) 0.09620(7) 0.6533(3) 0.0839(8) Uani 0.126 2 0
C1 0.5475(4) 0.24220(2) 0.8147(1) 0.0682(3) Uani 0.126 2 1
H2 0.7769 0.2865 0.7464 0.050 Uiso 1.000 . 0
H3 0.8253 0.1338 0.6059 0.050 Uiso 1.000 . 0
H4 0.6064 0.0343 0.5175 0.050 Uiso 0.874 1 0

loop_
_geom_angle_atom_site_label_1
_geom_angle_atom_site_label_2
_geom_angle_atom_site_label_3
_geom_angle_site_symmetry_3
_geom_angle
_geom_angle_publ_flag
C5 S1 C2 . 93.40(10) yes
C5 C4 C3 . 105.8(2) yes
S1 C5 C4 . 113.20(10) yes
S1 C5 C6 . 121.00(10) yes
S1 C5 S4 . 113.20(10) yes
C4 C5 C6 . 125.7(2) no
C4 C5 C1 . 113.20(10) no
C6 C5 S4 . 125.70(10) no
C6 C5 C1 . 121.00(10) no
S4 C5 C1 . 113.20(10) no
C8 C7 C6 . 178.1(2) yes
C7 C8 C9 . 177.7(2) yes
C8 C9 C9 2_557 179.3(2) yes
C5 C6 C7 . 178.4(2) no
C4 C3 C2 . 115.8(2) no
C2 C3 S4 . 115.8(2) no
S1 C2 C3 . 111.8(2) no
C3 C2 C1 . 111.8(2) no
C5 S4 C3 . 105.80(10) no
C5 C1 C2 . 93.40(10) yes

loop_
_geom_bond_atom_site_label_1
_geom_bond_atom_site_label_2
_geom_bond_site_symmetry_1
_geom_bond_site_symmetry_2
_geom_bond_distance
_geom_bond_publ_flag
S1 C5 . . 1.706(2) yes
S1 C2 . . 1.697(2) yes
C4 C5 . . 1.454(2) yes
C4 C3 . . 1.484(2) yes
C5 C6 . . 1.417(2) yes
C5 S4 . . 1.454(2) yes
C7 C8 . . 1.370(2) yes
C7 C6 . . 1.189(2) yes
C8 C9 . . 1.203(2) yes
C9 C9 . 2_557 1.373(2) yes
C3 C2 . . 1.356(3) yes
C3 S4 . . 1.484(2) yes
C2 C1 . . 1.697(2) yes
C4 H4 . . 1.155 no
C3 H3 . . 1.011 no
C2 H2 . . 1.129 no

loop_
_geom_torsion_atom_site_label_1
_geom_torsion_atom_site_label_2
_geom_torsion_atom_site_label_3
_geom_torsion_atom_site_label_4
_geom_torsion
_geom_torsion_publ_flag
C2 S1 C5 C4 -0.10(10) yes
C2 S1 C5 C6 177.3(2) yes
C5 S1 C2 C3 0.8(2) yes
C2 S1 C5 S4 -0.10(10) no
C3 C4 C5 S1 -0.50(10) yes
C3 C4 C5 C6 -177.8(2) yes
C5 C4 C3 C2 1.1(2) yes
C3 C4 C5 C1 -0.50(10) no
S1 C5 C6 C7 -121.(5) no
S1 C5 S4 C3 -0.50(10) no
C4 C5 C6 C7 56.(5) no
C4 C5 C1 C2 -0.10(10) no
S4 C5 C6 C7 56.(5) no
C6 C5 S4 C3 -177.8(2) no
C1 C5 C6 C7 -121.(5) no
C6 C5 C1 C2 177.3(2) no
C1 C5 S4 C3 -0.50(10) no
S4 C5 C1 C2 -0.10(10) no
C8 C7 C6 C5 11.(4) no
C4 C3 C2 S1 -1.30(10) no
C4 C3 C2 C1 -1.30(10) no
S4 C3 C2 S1 -1.30(10) no
C2 C3 S4 C5 1.1(2) no
S4 C3 C2 C1 -1.30(10) no
C3 C2 C1 C5 0.8(2) no
